data_1001234
loop_
_publ_author_name
'Benmoussa, A'
'Labbe, P'
'Groult, D'
'Raveau, B'

_publ_section_title
;
Mixed Valence Tungsten Oxides with a Tunnel Structure, P~4~ W~4n~
O~12n+8~: A Nonintegral Member P~4~ W~10~ O~38~ (n=2.5)
;
_journal_coden_ASTM JSSCBI
_journal_name_full 'Journal of Solid State Chemistry'
_journal_page_first 318
_journal_page_last 325
_journal_paper_doi 10.1016/0022-4596(82)90379-6
_journal_volume 44
_journal_year 1982
_chemical_formula_structural 'P4 W10 O38'
_chemical_formula_sum 'O38 P4 W10'
_chemical_name_systematic 'Phosphorus tungsten oxide (4/10/38)'
_space_group_IT_number 4
_symmetry_cell_setting monoclinic
_symmetry_Int_Tables_number 4
_symmetry_space_group_name_Hall 'P 2yb'
_symmetry_space_group_name_H-M 'P 1 21 1'
_cell_angle_alpha 90
_cell_angle_beta 96.18(4)
_cell_angle_gamma 90
_cell_formula_units_Z 1
_cell_length_a 6.5656(25)
_cell_length_b 5.2850(15)
_cell_length_c 20.573(15)
_cell_volume 709.7
_refine_ls_R_factor_all 0.074
_cod_database_code 1001234

loop_
_symmetry_equiv_pos_as_xyz
x,y,z
-x,1/2+y,-z

loop_
_atom_site_label
_atom_site_type_symbol
_atom_site_symmetry_multiplicity
_atom_site_Wyckoff_symbol
_atom_site_fract_x
_atom_site_fract_y
_atom_site_fract_z
_atom_site_occupancy
_atom_site_attached_hydrogens
_atom_site_calc_flag
W1 W6+ 2 a 0.5392(2) 0.25 0.10908(6) 1. 0 d
W2 W6+ 2 a 0.4714(2) 0.2585(9) 0.38890(6) 1. 0 d
W3 W6+ 2 a 0.1785(2) 0.2575(9) 0.53569(7) 1. 0 d
W4 W6+ 2 a 0.8898(2) 0.2587(9) 0.68304(5) 1. 0 d
W5 W6+ 2 a 0.1496(2) 0.2471(9) 0.96227(6) 1. 0 d
P1 P5+ 2 a 0.7874(13) 0.2596(34) 0.2641(4) 1. 0 d
P2 P5+ 2 a 0.7468(12) 0.2300(22) 0.8402(3) 1. 0 d
O1 O2- 2 a 0.3552(46) 0.2311(78) 0.0349(14) 1. 0 d
O2 O2- 2 a 0.7008(42) 0.2347(94) 0.1948(14) 1. 0 d
O3 O2- 2 a 0.6067(52) 0.2413(199) 0.3080(16) 1. 0 d
O4 O2- 2 a 0.3175(51) 0.2302(69) 0.4605(16) 1. 0 d
O5 O2- 2 a 0.6850(64) 0.5154(74) 0.0854(21) 1. 0 d
O6 O2- 2 a 0.7092(51) 0.0214(58) 0.0754(17) 1. 0 d
O7 O2- 2 a 0.3580(57) 0.4722(70) 0.1547(18) 1. 0 d
O8 O2- 2 a 0.3839(75) 0.9578(95) 0.1404(24) 1. 0 d
O9 O2- 2 a 0.9355(81) 0.0437(99) 0.2805(25) 1. 0 d
O10 O2- 2 a 0.9066(95) 0.5097(107) 0.2728(29) 1. 0 d
O11 O2- 2 a 0.6254(70) 0.5303(91) 0.4208(21) 1. 0 d
O12 O2- 2 a 0.6665(71) 0.0403(89) 0.4278(21) 1. 0 d
O13 O2- 2 a 0.3123(80) -0.0184(81) 0.3523(23) 1. 0 d
O14 O2- 2 a 0.2600(63) 0.4809(67) 0.3420(18) 1. 0 d
O15 O2- 2 a 0.9812(52) 0.4664(66) 0.4948(16) 1. 0 d
O16 O2- 2 a 0.9565(71) 0.2383(329) 0.8802(21) 1. 0 d
O17 O2- 2 a 0.7794(44) 0.2702(64) 0.7695(13) 1. 0 d
O18 O2- 2 a 0.0332(52) 0.2546(107) 0.6131(16) 1. 0 d
O19 O2- 2 a -0.0067(94) 0.4641(86) 0.0041(27) 1. 0 d

loop_
_atom_type_symbol
_atom_type_oxidation_number
W6+ 5.600
P5+ 5.000
O2- -2.000
